data_7045003
loop_
_publ_author_name
'Elsayed Moussa, M.'
'Attenberger, B.'
'Peresypkina, E. V.'
'Scheer, M.'

_publ_section_title
;
 Neutral two-dimensional organometallic-organic hybrid polymers based on
 pentaphosphaferrocene, bipyridyl linkers and CuCl.
;
_journal_issue 4
_journal_name_full 'Dalton transactions (Cambridge, England : 2003)'
_journal_page_first 1014
_journal_page_last 1017
_journal_paper_doi 10.1039/c7dt04286h
_journal_volume 47
_journal_year 2018
_chemical_formula_moiety 'C32 H40 Cl2 Cu2 Fe2 N2 P10'
_chemical_formula_structural '[(C10 H15 Fe P5)2 (Cu Cl)2 (C12 H10 N2)]'
_chemical_formula_sum 'C32 H40 Cl2 Cu2 Fe2 N2 P10'
_chemical_formula_weight 1072.04
_space_group_crystal_system monoclinic
_space_group_IT_number 14
_space_group_name_Hall '-P 2ybc'
_space_group_name_H-M_alt 'P 1 21/c 1'
_symmetry_space_group_name_Hall '-P 2ybc'
_symmetry_space_group_name_H-M 'P 1 21/c 1'
_atom_sites_solution_hydrogens geom
_atom_sites_solution_primary direct
_atom_sites_solution_secondary difmap
_audit_creation_method SHELXL-2014/7
_audit_update_record
;
2017-10-30 deposited with the CCDC.
2017-11-29 downloaded from the CCDC.
;
_cell_angle_alpha 90
_cell_angle_beta 105.903(2)
_cell_angle_gamma 90
_cell_formula_units_Z 2
_cell_length_a 10.6499(2)
_cell_length_b 12.1659(2)
_cell_length_c 17.0371(2)
_cell_measurement_reflns_used 4264
_cell_measurement_temperature 123(2)
_cell_measurement_theta_max 73.7920
_cell_measurement_theta_min 4.2610
_cell_volume 2122.94(6)
_computing_cell_refinement
;
CrysAlisPro, Agilent Technologies,
Version 1.171.37.31 (release 14-01-2014 CrysAlis171 .NET)
(compiled Jan 14 2014,18:38:05)
;
_computing_data_collection
;
CrysAlisPro, Agilent Technologies,
Version 1.171.37.31 (release 14-01-2014 CrysAlis171 .NET)
(compiled Jan 14 2014,18:38:05)
;
_computing_data_reduction
;
CrysAlisPro, Agilent Technologies,
Version 1.171.37.31 (release 14-01-2014 CrysAlis171 .NET)
(compiled Jan 14 2014,18:38:05)
;
_computing_molecular_graphics 'Olex2 1.2.7 Alpha (Dolomanov, 2009)'
_computing_publication_material 'Olex2 1.2.7 Alpha (Dolomanov, 2009)'
_computing_structure_refinement 'SHELXL-2014/7 (Sheldrick, 2014)'
_computing_structure_solution 'SHELXS-97 (Sheldrick, 2008)'
_diffrn_ambient_temperature 123(2)
_diffrn_detector 'CCD plate'
_diffrn_detector_area_resol_mean 4.1818
_diffrn_detector_type TitanS2
_diffrn_measured_fraction_theta_full 0.986
_diffrn_measured_fraction_theta_max 0.944
_diffrn_measurement_device 'four-circle diffractometer'
_diffrn_measurement_device_type 'SuperNova, TitanS2'
_diffrn_measurement_method '\w scans'
_diffrn_radiation_monochromator mirror
_diffrn_radiation_source micro-source
_diffrn_radiation_type CuK\a
_diffrn_radiation_wavelength 1.54178
_diffrn_reflns_av_R_equivalents 0.0277
_diffrn_reflns_av_unetI/netI 0.0339
_diffrn_reflns_Laue_measured_fraction_full 0.986
_diffrn_reflns_Laue_measured_fraction_max 0.944
_diffrn_reflns_limit_h_max 12
_diffrn_reflns_limit_h_min -12
_diffrn_reflns_limit_k_max 9
_diffrn_reflns_limit_k_min -14
_diffrn_reflns_limit_l_max 16
_diffrn_reflns_limit_l_min -21
_diffrn_reflns_number 6696
_diffrn_reflns_point_group_measured_fraction_full 0.986
_diffrn_reflns_point_group_measured_fraction_max 0.944
_diffrn_reflns_theta_full 67.500
_diffrn_reflns_theta_max 73.769
_diffrn_reflns_theta_min 4.316
_exptl_absorpt_coefficient_mu 11.443
_exptl_absorpt_correction_T_max 0.556
_exptl_absorpt_correction_T_min 0.305
_exptl_absorpt_correction_type gaussian
_exptl_absorpt_process_details
;
CrysAlisPro, Agilent Technologies,
Version 1.171.37.31 (release 14-01-2014 CrysAlis171 .NET)
(compiled Jan 14 2014,18:38:05)
Numerical absorption correction based on gaussian integration over
            a multifaceted crystal model
Empirical absorption correction using spherical harmonics,
 implemented in SCALE3 ABSPACK scaling algorithm.
;
_exptl_crystal_colour brown
_exptl_crystal_density_diffrn 1.677
_exptl_crystal_description prism
_exptl_crystal_F_000 1080
_exptl_crystal_size_max 0.1878
_exptl_crystal_size_mid 0.1494
_exptl_crystal_size_min 0.0802
_refine_diff_density_max 0.695
_refine_diff_density_min -0.627
_refine_diff_density_rms 0.089
_refine_ls_extinction_method none
_refine_ls_goodness_of_fit_ref 0.967
_refine_ls_hydrogen_treatment constr
_refine_ls_matrix_type full
_refine_ls_number_parameters 231
_refine_ls_number_reflns 4047
_refine_ls_number_restraints 0
_refine_ls_restrained_S_all 0.967
_refine_ls_R_factor_all 0.0352
_refine_ls_R_factor_gt 0.0310
_refine_ls_shift/su_max 0.000
_refine_ls_shift/su_mean 0.000
_refine_ls_structure_factor_coef Fsqd
_refine_ls_weighting_details 'w=1/[\s^2^(Fo^2^)+(0.0504P)^2^] where P=(Fo^2^+2Fc^2^)/3'
_refine_ls_weighting_scheme calc
_refine_ls_wR_factor_gt 0.0738
_refine_ls_wR_factor_ref 0.0747
_reflns_Friedel_coverage 0.000
_reflns_number_gt 3485
_reflns_number_total 4047
_reflns_threshold_expression 'I > 2\s(I)'
_cod_data_source_file c7dt04286h2.cif
_cod_data_source_block 2017_CCDC1
_cod_depositor_comments 'Adding full bibliography for 7045002--7045004.cif.'
_cod_database_code 7045003
_shelx_shelxl_version_number 2014/7
_shelx_space_group_comment
;
The symmetry employed for this shelxl refinement is uniquely defined
by the following loop, which should always be used as a source of
symmetry information in preference to the above space-group names.
They are only intended as comments.
;
_shelx_estimated_absorpt_t_min 0.222
_shelx_estimated_absorpt_t_max 0.461

loop_
_space_group_symop_operation_xyz
'x, y, z'
'-x, y+1/2, -z+1/2'
'-x, -y, -z'
'x, -y-1/2, z-1/2'

loop_
_atom_site_label
_atom_site_type_symbol
_atom_site_fract_x
_atom_site_fract_y
_atom_site_fract_z
_atom_site_U_iso_or_equiv
_atom_site_adp_type
_atom_site_occupancy
_atom_site_site_symmetry_order
_atom_site_calc_flag
_atom_site_refinement_flags_posn
_atom_site_refinement_flags_adp
Cu1 Cu 0.28689(3) 0.58580(3) 0.23900(2) 0.01409(10) Uani 1 1 d . .
Fe2 Fe 0.37784(4) 0.29698(3) 0.12303(2) 0.01239(10) Uani 1 1 d . .
Cl1 Cl 0.15684(7) 0.54770(6) 0.31943(4) 0.02796(16) Uani 1 1 d . .
P1 P 0.40586(6) 0.45674(5) 0.20253(4) 0.01477(13) Uani 1 1 d . .
P2 P 0.47265(7) 0.46534(5) 0.09681(4) 0.01806(14) Uani 1 1 d . .
P3 P 0.58315(6) 0.32144(5) 0.09452(4) 0.01849(14) Uani 1 1 d . .
P4 P 0.57985(6) 0.22948(5) 0.19915(4) 0.01574(13) Uani 1 1 d . .
P5 P 0.46956(6) 0.31015(5) 0.26717(4) 0.01570(13) Uani 1 1 d . .
N1 N 0.1824(2) 0.68406(17) 0.14519(12) 0.0154(4) Uani 1 1 d . .
C1 C 0.2406(3) 0.1736(2) 0.12681(16) 0.0216(5) Uani 1 1 d . .
C2 C 0.1764(3) 0.2774(2) 0.10674(17) 0.0239(6) Uani 1 1 d . .
C3 C 0.2002(3) 0.3151(2) 0.03283(17) 0.0227(6) Uani 1 1 d . .
C4 C 0.2793(3) 0.2355(2) 0.00761(15) 0.0206(5) Uani 1 1 d . .
C5 C 0.3045(3) 0.1479(2) 0.06561(16) 0.0192(5) Uani 1 1 d . .
C6 C 0.2331(3) 0.1028(3) 0.19750(18) 0.0375(8) Uani 1 1 d . .
H6A H 0.3075 0.0520 0.2111 0.056 Uiso 1 1 calc R U
H6B H 0.1516 0.0606 0.1828 0.056 Uiso 1 1 calc R U
H6C H 0.2354 0.1493 0.2448 0.056 Uiso 1 1 calc R U
C7 C 0.0905(3) 0.3303(4) 0.1520(2) 0.0450(10) Uani 1 1 d . .
H7A H 0.1293 0.3212 0.2109 0.068 Uiso 1 1 calc R U
H7B H 0.0042 0.2956 0.1362 0.068 Uiso 1 1 calc R U
H7C H 0.0818 0.4088 0.1387 0.068 Uiso 1 1 calc R U
C8 C 0.1452(4) 0.4171(3) -0.0127(2) 0.0447(9) Uani 1 1 d . .
H8A H 0.1340 0.4734 0.0259 0.067 Uiso 1 1 calc R U
H8B H 0.0604 0.4005 -0.0511 0.067 Uiso 1 1 calc R U
H8C H 0.2051 0.4443 -0.0429 0.067 Uiso 1 1 calc R U
C9 C 0.3211(4) 0.2361(3) -0.06915(17) 0.0380(8) Uani 1 1 d . .
H9A H 0.3222 0.3118 -0.0885 0.057 Uiso 1 1 calc R U
H9B H 0.2598 0.1923 -0.1109 0.057 Uiso 1 1 calc R U
H9C H 0.4089 0.2045 -0.0584 0.057 Uiso 1 1 calc R U
C10 C 0.3779(3) 0.0451(2) 0.0598(2) 0.0334(7) Uani 1 1 d . .
H10A H 0.4628 0.0641 0.0515 0.050 Uiso 1 1 calc R U
H10B H 0.3279 0.0010 0.0136 0.050 Uiso 1 1 calc R U
H10C H 0.3911 0.0028 0.1104 0.050 Uiso 1 1 calc R U
C11 C 0.0924(2) 0.7514(2) 0.16186(15) 0.0175(5) Uani 1 1 d . .
H11 H 0.0635 0.7366 0.2088 0.021 Uiso 1 1 calc R U
C12 C 0.0401(3) 0.8409(2) 0.11405(15) 0.0173(5) Uani 1 1 d . .
H12 H -0.0225 0.8864 0.1286 0.021 Uiso 1 1 calc R U
C13 C 0.0800(2) 0.8639(2) 0.04413(14) 0.0157(5) Uani 1 1 d . .
C14 C 0.1708(2) 0.7917(2) 0.02571(15) 0.0173(5) Uani 1 1 d . .
H14 H 0.1989 0.8027 -0.0220 0.021 Uiso 1 1 calc R U
C15 C 0.2192(3) 0.7045(2) 0.07717(15) 0.0169(5) Uani 1 1 d . .
H15 H 0.2811 0.6570 0.0639 0.020 Uiso 1 1 calc R U
C16 C 0.0361(3) 0.9592(2) -0.00851(15) 0.0180(5) Uani 1 1 d . .
H16 H 0.0605 0.9633 -0.0581 0.022 Uiso 1 1 calc R U

loop_
_atom_site_aniso_label
_atom_site_aniso_U_11
_atom_site_aniso_U_22
_atom_site_aniso_U_33
_atom_site_aniso_U_23
_atom_site_aniso_U_13
_atom_site_aniso_U_12
Cu1 0.01851(18) 0.01004(17) 0.01394(17) 0.00110(13) 0.00483(13) 0.00099(14)
Fe2 0.01531(19) 0.01135(18) 0.00977(18) -0.00124(14) 0.00221(14) 0.00100(15)
Cl1 0.0387(4) 0.0254(3) 0.0271(3) -0.0003(3) 0.0213(3) -0.0070(3)
P1 0.0196(3) 0.0100(3) 0.0144(3) -0.0009(2) 0.0042(2) 0.0018(2)
P2 0.0234(3) 0.0143(3) 0.0177(3) 0.0047(2) 0.0077(2) 0.0028(2)
P3 0.0219(3) 0.0177(3) 0.0180(3) 0.0026(2) 0.0091(2) 0.0032(3)
P4 0.0179(3) 0.0124(3) 0.0158(3) 0.0017(2) 0.0028(2) 0.0035(2)
P5 0.0215(3) 0.0135(3) 0.0114(3) 0.0007(2) 0.0033(2) 0.0011(2)
N1 0.0172(10) 0.0133(10) 0.0142(9) 0.0007(8) 0.0019(8) 0.0005(8)
C1 0.0219(13) 0.0252(13) 0.0165(12) -0.0038(10) 0.0034(10) -0.0104(11)
C2 0.0161(12) 0.0287(15) 0.0263(13) -0.0139(11) 0.0045(10) -0.0050(11)
C3 0.0190(13) 0.0188(13) 0.0212(12) -0.0032(10) -0.0099(10) 0.0024(10)
C4 0.0232(13) 0.0227(13) 0.0127(11) -0.0034(10) -0.0004(10) -0.0053(11)
C5 0.0180(12) 0.0147(12) 0.0221(12) -0.0068(10) 0.0006(10) -0.0027(10)
C6 0.0415(18) 0.046(2) 0.0231(14) 0.0033(14) 0.0052(13) -0.0233(16)
C7 0.0199(15) 0.062(2) 0.054(2) -0.0371(19) 0.0110(14) -0.0056(15)
C8 0.0408(19) 0.0245(16) 0.047(2) 0.0021(15) -0.0251(16) 0.0031(14)
C9 0.0471(19) 0.052(2) 0.0142(13) -0.0090(13) 0.0079(12) -0.0163(17)
C10 0.0319(16) 0.0185(14) 0.0454(18) -0.0090(13) 0.0035(14) 0.0030(12)
C11 0.0209(13) 0.0161(12) 0.0158(11) 0.0007(9) 0.0054(9) 0.0019(10)
C12 0.0214(12) 0.0147(12) 0.0159(11) 0.0002(9) 0.0053(9) 0.0044(10)
C13 0.0178(11) 0.0140(11) 0.0126(11) -0.0007(9) -0.0003(9) 0.0005(9)
C14 0.0212(12) 0.0163(12) 0.0146(11) 0.0006(9) 0.0052(10) 0.0024(10)
C15 0.0204(12) 0.0143(11) 0.0159(11) 0.0014(9) 0.0047(9) 0.0047(10)
C16 0.0226(13) 0.0159(12) 0.0148(11) 0.0021(9) 0.0042(9) 0.0023(10)

loop_
_atom_type_symbol
_atom_type_description
_atom_type_scat_dispersion_real
_atom_type_scat_dispersion_imag
_atom_type_scat_source
C C 0.0181 0.0091 'International Tables Vol C Tables 4.2.6.8 and 6.1.1.4'
H H 0.0000 0.0000 'International Tables Vol C Tables 4.2.6.8 and 6.1.1.4'
N N 0.0311 0.0180 'International Tables Vol C Tables 4.2.6.8 and 6.1.1.4'
P P 0.2955 0.4335 'International Tables Vol C Tables 4.2.6.8 and 6.1.1.4'
Cl Cl 0.3639 0.7018 'International Tables Vol C Tables 4.2.6.8 and 6.1.1.4'
Fe Fe -1.1336 3.1974 'International Tables Vol C Tables 4.2.6.8 and 6.1.1.4'
Cu Cu -1.9646 0.5888 'International Tables Vol C Tables 4.2.6.8 and 6.1.1.4'

loop_
_exptl_crystal_face_index_h
_exptl_crystal_face_index_k
_exptl_crystal_face_index_l
_exptl_crystal_face_perp_dist
_exptl_oxdiff_crystal_face_indexfrac_h
_exptl_oxdiff_crystal_face_indexfrac_k
_exptl_oxdiff_crystal_face_indexfrac_l
_exptl_oxdiff_crystal_face_x
_exptl_oxdiff_crystal_face_y
_exptl_oxdiff_crystal_face_z
0 0 1 0.0624 -0.0000 -0.0000 1.0000 -0.0660 0.0640 0.0196
0 0 -1 0.0624 0.0000 0.0000 -1.0000 0.0660 -0.0640 -0.0196
-1 -1 1 0.0684 -1.0000 -1.0000 1.0000 -0.1709 -0.1021 0.0107
1 1 -1 0.0684 1.0000 1.0000 -1.0000 0.1709 0.1021 -0.0107
1 -1 0 0.0642 1.0000 -1.0000 0.0000 0.0170 0.0186 0.1951
-1 1 0 0.0722 -1.0000 1.0000 -0.0000 -0.0170 -0.0186 -0.1951
-2 0 1 0.0318 -2.0000 -0.0000 1.0000 -0.1879 -0.1207 -0.1843
2 0 -1 0.0498 2.0000 0.0000 -1.0000 0.1879 0.1207 0.1843
-1 1 2 0.0506 -1.0000 1.0000 2.0000 -0.1491 0.1093 -0.1559
1 -1 -2 0.0296 1.0000 -1.0000 -2.0000 0.1491 -0.1093 0.1559

loop_
_geom_angle_atom_site_label_1
_geom_angle_atom_site_label_2
_geom_angle_atom_site_label_3
_geom_angle
_geom_angle_site_symmetry_1
_geom_angle_site_symmetry_3
N1 Cu1 P1 115.03(6) . .
N1 Cu1 Cl1 107.50(6) . .
P1 Cu1 Cl1 121.42(3) . .
N1 Cu1 P4 92.77(6) . 2_655
P1 Cu1 P4 109.70(3) . 2_655
Cl1 Cu1 P4 106.35(3) . 2_655
C3 Fe2 C4 39.72(11) . .
C3 Fe2 C2 39.76(12) . .
C4 Fe2 C2 66.73(10) . .
C3 Fe2 C5 66.73(11) . .
C4 Fe2 C5 39.72(11) . .
C2 Fe2 C5 66.76(10) . .
C3 Fe2 C1 66.65(11) . .
C4 Fe2 C1 66.53(10) . .
C2 Fe2 C1 39.80(12) . .
C5 Fe2 C1 39.57(10) . .
C3 Fe2 P4 162.32(8) . .
C4 Fe2 P4 122.93(8) . .
C2 Fe2 P4 141.79(9) . .
C5 Fe2 P4 97.08(7) . .
C1 Fe2 P4 105.87(8) . .
C3 Fe2 P1 106.44(8) . .
C4 Fe2 P1 142.22(8) . .
C2 Fe2 P1 97.72(8) . .
C5 Fe2 P1 162.89(8) . .
C1 Fe2 P1 123.58(8) . .
P4 Fe2 P1 91.07(2) . .
C3 Fe2 P2 96.65(8) . .
C4 Fe2 P2 105.07(8) . .
C2 Fe2 P2 122.92(9) . .
C5 Fe2 P2 140.93(8) . .
C1 Fe2 P2 162.18(8) . .
P4 Fe2 P2 91.90(3) . .
P1 Fe2 P2 53.17(2) . .
C3 Fe2 P3 122.07(9) . .
C4 Fe2 P3 96.01(8) . .
C2 Fe2 P3 161.39(8) . .
C5 Fe2 P3 104.89(8) . .
C1 Fe2 P3 140.98(8) . .
P4 Fe2 P3 53.17(2) . .
P1 Fe2 P3 92.04(3) . .
P2 Fe2 P3 52.73(2) . .
C3 Fe2 P5 141.25(9) . .
C4 Fe2 P5 161.35(8) . .
C2 Fe2 P5 105.00(8) . .
C5 Fe2 P5 122.06(8) . .
C1 Fe2 P5 96.20(7) . .
P4 Fe2 P5 52.94(2) . .
P1 Fe2 P5 52.95(2) . .
P2 Fe2 P5 93.46(3) . .
P3 Fe2 P5 93.53(3) . .
P5 P1 P2 110.61(4) . .
P5 P1 Cu1 125.53(3) . .
P2 P1 Cu1 123.87(3) . .
P5 P1 Fe2 64.64(2) . .
P2 P1 Fe2 64.35(3) . .
Cu1 P1 Fe2 139.48(3) . .
P1 P2 P3 107.08(4) . .
P1 P2 Fe2 62.48(2) . .
P3 P2 Fe2 63.77(3) . .
P4 P3 P2 106.53(4) . .
P4 P3 Fe2 62.22(3) . .
P2 P3 Fe2 63.50(3) . .
P5 P4 P3 111.00(4) . .
P5 P4 Cu1 117.80(3) . 2_645
P3 P4 Cu1 129.34(3) . 2_645
P5 P4 Fe2 64.77(3) . .
P3 P4 Fe2 64.61(3) . .
Cu1 P4 Fe2 151.00(3) 2_645 .
P4 P5 P1 104.77(3) . .
P4 P5 Fe2 62.29(2) . .
P1 P5 Fe2 62.41(2) . .
C15 N1 C11 117.4(2) . .
C15 N1 Cu1 123.60(17) . .
C11 N1 Cu1 116.92(16) . .
C5 C1 C2 108.1(2) . .
C5 C1 C6 127.0(3) . .
C2 C1 C6 124.8(3) . .
C5 C1 Fe2 70.17(15) . .
C2 C1 Fe2 69.80(16) . .
C6 C1 Fe2 128.6(2) . .
C3 C2 C1 107.8(2) . .
C3 C2 C7 126.8(3) . .
C1 C2 C7 125.2(3) . .
C3 C2 Fe2 69.99(15) . .
C1 C2 Fe2 70.40(15) . .
C7 C2 Fe2 129.1(2) . .
C4 C3 C2 108.1(2) . .
C4 C3 C8 126.0(3) . .
C2 C3 C8 125.9(3) . .
C4 C3 Fe2 70.15(15) . .
C2 C3 Fe2 70.26(15) . .
C8 C3 Fe2 127.9(2) . .
C3 C4 C5 108.3(2) . .
C3 C4 C9 127.2(3) . .
C5 C4 C9 124.4(3) . .
C3 C4 Fe2 70.12(14) . .
C5 C4 Fe2 70.52(14) . .
C9 C4 Fe2 128.8(2) . .
C1 C5 C4 107.8(2) . .
C1 C5 C10 126.6(3) . .
C4 C5 C10 125.6(3) . .
C1 C5 Fe2 70.26(15) . .
C4 C5 Fe2 69.76(15) . .
C10 C5 Fe2 128.16(19) . .
C1 C6 H6A 109.5 . .
C1 C6 H6B 109.5 . .
H6A C6 H6B 109.5 . .
C1 C6 H6C 109.5 . .
H6A C6 H6C 109.5 . .
H6B C6 H6C 109.5 . .
C2 C7 H7A 109.5 . .
C2 C7 H7B 109.5 . .
H7A C7 H7B 109.5 . .
C2 C7 H7C 109.5 . .
H7A C7 H7C 109.5 . .
H7B C7 H7C 109.5 . .
C3 C8 H8A 109.5 . .
C3 C8 H8B 109.5 . .
H8A C8 H8B 109.5 . .
C3 C8 H8C 109.5 . .
H8A C8 H8C 109.5 . .
H8B C8 H8C 109.5 . .
C4 C9 H9A 109.5 . .
C4 C9 H9B 109.5 . .
H9A C9 H9B 109.5 . .
C4 C9 H9C 109.5 . .
H9A C9 H9C 109.5 . .
H9B C9 H9C 109.5 . .
C5 C10 H10A 109.5 . .
C5 C10 H10B 109.5 . .
H10A C10 H10B 109.5 . .
C5 C10 H10C 109.5 . .
H10A C10 H10C 109.5 . .
H10B C10 H10C 109.5 . .
N1 C11 C12 123.3(2) . .
N1 C11 H11 118.3 . .
C12 C11 H11 118.3 . .
C11 C12 C13 119.5(2) . .
C11 C12 H12 120.3 . .
C13 C12 H12 120.3 . .
C12 C13 C14 117.0(2) . .
C12 C13 C16 124.1(2) . .
C14 C13 C16 118.9(2) . .
C15 C14 C13 119.9(2) . .
C15 C14 H14 120.1 . .
C13 C14 H14 120.1 . .
N1 C15 C14 122.9(2) . .
N1 C15 H15 118.6 . .
C14 C15 H15 118.6 . .
C16 C16 C13 124.3(3) 3_575 .
C16 C16 H16 117.9 3_575 .
C13 C16 H16 117.9 . .

loop_
_geom_bond_atom_site_label_1
_geom_bond_atom_site_label_2
_geom_bond_distance
_geom_bond_site_symmetry_2
Cu1 N1 2.061(2) .
Cu1 P1 2.2109(7) .
Cu1 Cl1 2.2474(7) .
Cu1 P4 2.3154(7) 2_655
Fe2 C3 2.096(3) .
Fe2 C4 2.097(2) .
Fe2 C2 2.100(3) .
Fe2 C5 2.107(3) .
Fe2 C1 2.108(3) .
Fe2 P4 2.3358(7) .
Fe2 P1 2.3409(7) .
Fe2 P2 2.3794(7) .
Fe2 P3 2.3849(7) .
Fe2 P5 2.3866(7) .
P1 P5 2.1081(9) .
P1 P2 2.1127(8) .
P2 P3 2.1158(9) .
P3 P4 2.1130(9) .
P4 P5 2.1052(9) .
P4 Cu1 2.3154(7) 2_645
N1 C15 1.344(3) .
N1 C11 1.349(3) .
C1 C5 1.427(4) .
C1 C2 1.432(4) .
C1 C6 1.501(4) .
C2 C3 1.427(4) .
C2 C7 1.494(4) .
C3 C4 1.425(4) .
C3 C8 1.496(4) .
C4 C5 1.428(4) .
C4 C9 1.493(4) .
C5 C10 1.492(4) .
C6 H6A 0.9800 .
C6 H6B 0.9800 .
C6 H6C 0.9800 .
C7 H7A 0.9800 .
C7 H7B 0.9800 .
C7 H7C 0.9800 .
C8 H8A 0.9800 .
C8 H8B 0.9800 .
C8 H8C 0.9800 .
C9 H9A 0.9800 .
C9 H9B 0.9800 .
C9 H9C 0.9800 .
C10 H10A 0.9800 .
C10 H10B 0.9800 .
C10 H10C 0.9800 .
C11 C12 1.382(4) .
C11 H11 0.9500 .
C12 C13 1.399(3) .
C12 H12 0.9500 .
C13 C14 1.404(3) .
C13 C16 1.462(3) .
C14 C15 1.382(4) .
C14 H14 0.9500 .
C15 H15 0.9500 .
C16 C16 1.336(5) 3_575
C16 H16 0.9500 .
